data_7044194
loop_
_publ_author_name
'Mane, Vishwanath shesherao'
'Kumbhar, Avinash'
'Thummel, Randolph P.'

_publ_section_title
;
 A ruthenium water oxidation catalyst containing a bipyridine glycoluril
 ligand
;
_journal_name_full 'Dalton Trans.'
_journal_paper_doi 10.1039/C7DT02485A
_journal_year 2017
_chemical_formula_moiety 'C29 H31 Cl2 N9 O7 Ru'
_chemical_formula_sum 'C29 H31 Cl2 N9 O7 Ru'
_chemical_formula_weight 789.60
_chemical_name_systematic
;
 ?
;
_space_group_crystal_system orthorhombic
_space_group_IT_number 61
_space_group_name_Hall '-P 2ac 2ab'
_space_group_name_H-M_alt 'P b c a'
_symmetry_space_group_name_Hall '-P 2ac 2ab'
_symmetry_space_group_name_H-M 'P b c a'
_atom_sites_solution_hydrogens geom
_audit_creation_method SHELXL-2014
_audit_update_record
;
2017-08-12 deposited with the CCDC.
2017-09-12 downloaded from the CCDC.
;
_cell_angle_alpha 90
_cell_angle_beta 90
_cell_angle_gamma 90
_cell_formula_units_Z 8
_cell_length_a 14.1145(2)
_cell_length_b 16.1624(2)
_cell_length_c 28.6960(3)
_cell_measurement_reflns_used 4881
_cell_measurement_temperature 250(2)
_cell_measurement_theta_max 68.12
_cell_measurement_theta_min 4.12
_cell_volume 6546.25(14)
_computing_cell_refinement 'Bruker SAINT'
_computing_data_collection 'Bruker APEX2'
_computing_data_reduction 'Bruker SAINT'
_computing_molecular_graphics 'Bruker SHELXTL'
_computing_publication_material 'Bruker SHELXTL'
_computing_structure_refinement 'SHELXL-2014 (Sheldrick 2014)'
_computing_structure_solution 'SHELXS-97 (Sheldrick 2008)'
_diffrn_ambient_temperature 250(2)
_diffrn_measured_fraction_theta_full 0.977
_diffrn_measured_fraction_theta_max 0.972
_diffrn_measurement_device_type 'Bruker PHOTON 100 CMOS'
_diffrn_measurement_method '\f and \w scans'
_diffrn_radiation_type CuK\a
_diffrn_radiation_wavelength 1.54178
_diffrn_reflns_av_R_equivalents 0.2129
_diffrn_reflns_av_unetI/netI 0.1599
_diffrn_reflns_Laue_measured_fraction_full 0.977
_diffrn_reflns_Laue_measured_fraction_max 0.972
_diffrn_reflns_limit_h_max 16
_diffrn_reflns_limit_h_min -9
_diffrn_reflns_limit_k_max 19
_diffrn_reflns_limit_k_min -19
_diffrn_reflns_limit_l_max 34
_diffrn_reflns_limit_l_min -33
_diffrn_reflns_number 21904
_diffrn_reflns_point_group_measured_fraction_full 0.977
_diffrn_reflns_point_group_measured_fraction_max 0.972
_diffrn_reflns_theta_full 67.679
_diffrn_reflns_theta_max 68.226
_diffrn_reflns_theta_min 3.080
_exptl_absorpt_coefficient_mu 5.902
_exptl_absorpt_correction_T_max 0.662
_exptl_absorpt_correction_T_min 0.172
_exptl_absorpt_correction_type multi-scan
_exptl_absorpt_process_details 'BRUKER SADABS'
_exptl_crystal_colour RED
_exptl_crystal_density_diffrn 1.602
_exptl_crystal_description SHEET
_exptl_crystal_F_000 3216
_exptl_crystal_size_max 0.36
_exptl_crystal_size_mid 0.28
_exptl_crystal_size_min 0.07
_refine_diff_density_max 1.391
_refine_diff_density_min -2.868
_refine_diff_density_rms 0.274
_refine_ls_extinction_method none
_refine_ls_goodness_of_fit_ref 1.207
_refine_ls_hydrogen_treatment riding
_refine_ls_matrix_type full
_refine_ls_number_parameters 442
_refine_ls_number_reflns 5820
_refine_ls_number_restraints 0
_refine_ls_restrained_S_all 1.207
_refine_ls_R_factor_all 0.2675
_refine_ls_R_factor_gt 0.1104
_refine_ls_shift/su_max 0.083
_refine_ls_shift/su_mean 0.011
_refine_ls_structure_factor_coef Fsqd
_refine_ls_weighting_details 'w=1/[\s^2^(Fo^2^)+(0.2000P)^2^] where P=(Fo^2^+2Fc^2^)/3'
_refine_ls_weighting_scheme calc
_refine_ls_wR_factor_gt 0.2809
_refine_ls_wR_factor_ref 0.3908
_reflns_Friedel_coverage 0.000
_reflns_number_gt 2676
_reflns_number_total 5820
_reflns_threshold_expression 'I > 2\s(I)'
_cod_data_source_file c7dt02485a2.cif
_cod_data_source_block cu_RTBCLLT_0m
_cod_depositor_comments
;
The following automatic conversions were performed:

'_exptl_absorpt_correction_type' value 'MULTI-SCAN' changed to
'multi-scan' according to
/home/data/users/saulius/crontab/automatic-downloads/rss-feeds/RSC/lib/dictionaries/cif_core.dic
dictionary named 'cif_core.dic' version 2.4.2 from 2011-04-26.

Automatic conversion script
Id: cif_fix_values 4973 2017-02-22 13:04:09Z antanas 
;
_cod_database_code 7044194
_shelx_space_group_comment
;
The symmetry employed for this shelxl refinement is uniquely defined
by the following loop, which should always be used as a source of
symmetry information in preference to the above space-group names.
They are only intended as comments.
;
_shelxl_version_number 2014-3

loop_
_space_group_symop_operation_xyz
'x, y, z'
'x+1/2, -y+1/2, -z'
'-x, y+1/2, -z+1/2'
'-x+1/2, -y, z+1/2'
'-x, -y, -z'
'-x-1/2, y-1/2, z'
'x, -y-1/2, z-1/2'
'x-1/2, y, -z-1/2'

loop_
_atom_site_label
_atom_site_type_symbol
_atom_site_fract_x
_atom_site_fract_y
_atom_site_fract_z
_atom_site_U_iso_or_equiv
_atom_site_adp_type
_atom_site_occupancy
_atom_site_site_symmetry_order
_atom_site_calc_flag
_atom_site_refinement_flags_posn
_atom_site_refinement_flags_adp
_atom_site_refinement_flags_occupancy
_atom_site_disorder_assembly
_atom_site_disorder_group
Ru1 Ru 0.09804(9) 0.04816(6) 0.31641(3) 0.0431(5) Uani 1 1 d . . . A 1
Cl1 Cl -0.0701(3) 0.0424(2) 0.29861(12) 0.0593(12) Uani 1 1 d . . . A 1
O1 O 0.3269(9) 0.3220(7) 0.4892(4) 0.091(4) Uani 1 1 d . . . A 1
O2 O 0.4066(8) -0.0153(9) 0.5467(3) 0.093(4) Uani 1 1 d . . . A 1
O3 O 0.7314(8) 0.6289(7) 0.4240(3) 0.082(4) Uani 1 1 d . . . B 1
O4 O 0.6484(13) 0.7177(10) 0.3509(6) 0.156(6) Uani 1 1 d . . . C 1
N1 N 0.1036(8) 0.1708(6) 0.2978(4) 0.046(3) Uani 1 1 d . . . A 1
N2 N 0.1258(9) 0.0378(7) 0.2494(3) 0.043(3) Uani 1 1 d . . . A 1
N3 N 0.1056(8) -0.0774(7) 0.3090(3) 0.045(3) Uani 1 1 d . . . A 1
N4 N 0.0803(9) 0.0642(6) 0.3882(3) 0.040(3) Uani 1 1 d . . . A 1
N5 N 0.2329(7) 0.0534(5) 0.3383(3) 0.032(3) Uani 1 1 d . . . A 1
N6 N 0.2516(10) 0.1982(8) 0.5025(5) 0.074(4) Uani 1 1 d . . . A 1
H6 H 0.2129 0.2151 0.5241 0.089 Uiso 1 1 calc R U . A 1
N7 N 0.3689(10) 0.2016(8) 0.4519(4) 0.069(4) Uani 1 1 d . . . A 1
H7A H 0.4122 0.2223 0.4338 0.083 Uiso 1 1 calc R U . A 1
N8 N 0.4092(10) 0.0660(8) 0.4812(4) 0.070(4) Uani 1 1 d . . . A 1
H8 H 0.4691 0.0601 0.4749 0.084 Uiso 1 1 calc R U . A 1
N9 N 0.2742(10) 0.0533(8) 0.5197(4) 0.064(4) Uani 1 1 d . . . A 1
H9A H 0.2326 0.0341 0.5393 0.076 Uiso 1 1 calc R U . A 1
C1 C 0.0962(12) 0.2392(9) 0.3246(6) 0.071(6) Uani 1 1 d . . . A 1
H1 H 0.0862 0.2325 0.3568 0.086 Uiso 1 1 calc R U . A 1
C2 C 0.1028(12) 0.3187(11) 0.3071(7) 0.078(6) Uani 1 1 d . . . A 1
H2 H 0.0966 0.3644 0.3271 0.093 Uiso 1 1 calc R U . A 1
C3 C 0.1181(13) 0.3303(10) 0.2612(6) 0.077(6) Uani 1 1 d . . . A 1
H3 H 0.1220 0.3841 0.2489 0.093 Uiso 1 1 calc R U . A 1
C4 C 0.1277(12) 0.2635(9) 0.2327(5) 0.064(5) Uani 1 1 d . . . A 1
H4 H 0.1391 0.2706 0.2007 0.076 Uiso 1 1 calc R U . A 1
C5 C 0.1207(11) 0.1851(9) 0.2515(5) 0.056(4) Uani 1 1 d . . . A 1
C6 C 0.1314(11) 0.1093(10) 0.2241(5) 0.053(4) Uani 1 1 d . . . A 1
C7 C 0.1490(13) 0.1034(11) 0.1768(5) 0.065(5) Uani 1 1 d . . . A 1
H7 H 0.1541 0.1513 0.1584 0.078 Uiso 1 1 calc R U . A 1
C8 C 0.1591(13) 0.0251(11) 0.1567(5) 0.070(5) Uani 1 1 d . . . A 1
H8A H 0.1694 0.0202 0.1245 0.083 Uiso 1 1 calc R U . A 1
C9 C 0.1540(14) -0.0444(9) 0.1839(4) 0.062(5) Uani 1 1 d . . . A 1
H9 H 0.1637 -0.0967 0.1703 0.074 Uiso 1 1 calc R U . A 1
C10 C 0.1347(13) -0.0382(9) 0.2310(5) 0.057(5) Uani 1 1 d . . . A 1
C11 C 0.1247(11) -0.1042(10) 0.2642(5) 0.054(4) Uani 1 1 d . . . A 1
C12 C 0.1305(11) -0.1870(9) 0.2538(5) 0.057(4) Uani 1 1 d . . . A 1
H12 H 0.1423 -0.2036 0.2229 0.069 Uiso 1 1 calc R U . A 1
C13 C 0.1194(12) -0.2449(10) 0.2875(6) 0.070(5) Uani 1 1 d . . . A 1
H13 H 0.1245 -0.3015 0.2802 0.084 Uiso 1 1 calc R U . A 1
C14 C 0.1008(13) -0.2203(10) 0.3324(6) 0.081(6) Uani 1 1 d . . . A 1
H14 H 0.0927 -0.2599 0.3561 0.097 Uiso 1 1 calc R U . A 1
C15 C 0.0940(12) -0.1378(9) 0.3422(6) 0.075(6) Uani 1 1 d . . . A 1
H15 H 0.0809 -0.1217 0.3730 0.090 Uiso 1 1 calc R U . A 1
C16 C 0.1610(13) 0.0782(8) 0.4115(4) 0.050(4) Uani 1 1 d . . . A 1
C17 C 0.2485(12) 0.0724(8) 0.3844(4) 0.042(4) Uani 1 1 d . . . A 1
C18 C 0.3153(11) 0.0395(7) 0.3135(4) 0.037(4) Uani 1 1 d . . . A 1
H18 H 0.3096 0.0242 0.2821 0.045 Uiso 1 1 calc R U . A 1
C19 C 0.4047(10) 0.0464(7) 0.3316(5) 0.040(4) Uani 1 1 d . . . A 1
H19 H 0.4581 0.0356 0.3130 0.048 Uiso 1 1 calc R U . A 1
C20 C 0.4147(13) 0.0690(8) 0.3766(5) 0.056(5) Uani 1 1 d . . . A 1
H20 H 0.4755 0.0757 0.3894 0.067 Uiso 1 1 calc R U . A 1
C21 C 0.3350(14) 0.0824(8) 0.4036(4) 0.052(4) Uani 1 1 d . . . A 1
C22 C 0.3438(12) 0.1145(9) 0.4532(4) 0.050(4) Uani 1 1 d . . . A 1
C23 C 0.2536(12) 0.1139(9) 0.4840(4) 0.051(4) Uani 1 1 d . . . A 1
C24 C 0.1620(10) 0.0956(8) 0.4590(4) 0.037(3) Uani 1 1 d . . . A 1
C25 C 0.0768(12) 0.0965(9) 0.4824(5) 0.056(4) Uani 1 1 d . . . A 1
H25 H 0.0755 0.1086 0.5145 0.067 Uiso 1 1 calc R U . A 1
C26 C -0.0073(13) 0.0797(9) 0.4591(4) 0.062(5) Uani 1 1 d . . . A 1
H26 H -0.0653 0.0775 0.4752 0.074 Uiso 1 1 calc R U . A 1
C27 C -0.0032(13) 0.0661(8) 0.4113(5) 0.051(4) Uani 1 1 d . . . A 1
H27 H -0.0598 0.0581 0.3946 0.061 Uiso 1 1 calc R U . A 1
C28 C 0.3176(15) 0.2463(12) 0.4820(5) 0.070(5) Uani 1 1 d . . . A 1
C29 C 0.3649(15) 0.0305(12) 0.5187(4) 0.071(6) Uani 1 1 d . . . A 1
Cl2 Cl 0.4189(3) 0.7456(2) 0.07861(15) 0.0739(14) Uani 1 1 d . . . D 1
O5 O 0.3331(9) 0.9128(7) 0.1096(4) 0.096(4) Uani 1 1 d . . . E 1
O6 O 0.208(3) 0.3915(14) 0.4226(9) 0.316(17) Uani 1 1 d . . . F 1
O7 O 0.068(4) 0.315(2) 0.4525(19) 0.26(3) Uani 0.5 1 d . . P G 1
O7' O 0.950(4) 0.336(2) 0.4064(12) 0.24(3) Uani 0.5 1 d . . P H 2

loop_
_atom_site_aniso_label
_atom_site_aniso_U_11
_atom_site_aniso_U_22
_atom_site_aniso_U_33
_atom_site_aniso_U_23
_atom_site_aniso_U_13
_atom_site_aniso_U_12
Ru1 0.0717(12) 0.0362(6) 0.0213(6) -0.0013(4) -0.0005(5) 0.0011(6)
Cl1 0.083(4) 0.061(2) 0.0344(17) -0.0055(15) -0.0015(19) -0.002(2)
O1 0.118(11) 0.087(9) 0.069(7) -0.040(7) 0.017(7) -0.022(8)
O2 0.109(11) 0.139(11) 0.030(5) 0.033(7) 0.001(6) 0.018(8)
O3 0.082(9) 0.108(9) 0.057(6) -0.015(7) 0.005(6) -0.004(7)
O4 0.159(16) 0.168(16) 0.142(14) 0.057(12) -0.011(12) -0.010(12)
N1 0.080(10) 0.027(5) 0.032(5) -0.001(4) -0.001(6) -0.011(6)
N2 0.052(9) 0.052(7) 0.024(5) -0.004(5) 0.012(5) -0.002(6)
N3 0.073(11) 0.028(5) 0.035(6) 0.001(4) -0.001(6) 0.013(6)
N4 0.060(10) 0.045(6) 0.016(5) -0.005(4) 0.003(5) 0.009(6)
N5 0.031(8) 0.042(6) 0.023(5) 0.008(4) 0.003(5) 0.009(5)
N6 0.098(13) 0.070(9) 0.055(8) -0.027(7) 0.022(8) -0.011(9)
N7 0.086(12) 0.079(10) 0.042(7) -0.024(7) 0.010(7) -0.021(9)
N8 0.081(12) 0.097(10) 0.031(6) 0.005(7) -0.006(7) 0.006(8)
N9 0.060(11) 0.098(11) 0.033(6) 0.021(6) 0.002(7) 0.014(9)
C1 0.110(17) 0.036(8) 0.067(10) -0.018(7) -0.008(10) 0.006(9)
C2 0.104(18) 0.040(9) 0.089(13) -0.007(9) -0.019(12) 0.009(10)
C3 0.105(17) 0.049(10) 0.079(12) 0.011(9) -0.007(11) 0.002(10)
C4 0.091(14) 0.048(9) 0.052(8) 0.015(7) -0.017(9) -0.011(9)
C5 0.063(12) 0.050(9) 0.056(9) 0.015(7) -0.002(9) 0.010(9)
C6 0.062(12) 0.060(9) 0.037(7) 0.017(7) 0.002(8) 0.016(9)
C7 0.087(15) 0.068(11) 0.040(8) 0.007(7) 0.006(9) 0.000(10)
C8 0.103(16) 0.084(11) 0.022(7) 0.001(7) 0.009(9) -0.018(11)
C9 0.102(16) 0.063(10) 0.020(6) -0.002(6) 0.001(8) -0.010(10)
C10 0.087(14) 0.058(10) 0.027(7) -0.007(6) -0.012(8) 0.001(9)
C11 0.063(12) 0.058(9) 0.039(7) -0.010(7) 0.005(8) 0.010(9)
C12 0.078(13) 0.049(9) 0.044(8) -0.006(7) 0.001(8) 0.010(9)
C13 0.096(15) 0.039(8) 0.075(12) -0.011(8) 0.000(11) 0.004(10)
C14 0.15(2) 0.043(9) 0.053(9) 0.007(8) -0.003(11) 0.002(11)
C15 0.137(18) 0.032(7) 0.058(10) 0.011(7) 0.022(10) -0.001(10)
C16 0.082(14) 0.036(7) 0.031(6) -0.002(6) -0.022(8) 0.001(8)
C17 0.061(12) 0.044(7) 0.023(6) 0.006(5) -0.003(7) 0.018(8)
C18 0.037(11) 0.037(7) 0.038(7) -0.003(5) 0.014(7) -0.004(7)
C19 0.039(11) 0.048(8) 0.033(7) 0.004(6) 0.014(7) 0.007(7)
C20 0.095(15) 0.040(7) 0.033(7) 0.000(6) -0.013(8) 0.007(8)
C21 0.091(15) 0.038(7) 0.028(7) -0.003(6) 0.002(9) -0.005(9)
C22 0.058(12) 0.062(9) 0.030(6) -0.001(7) -0.018(7) 0.000(9)
C23 0.065(12) 0.063(9) 0.024(6) 0.004(6) -0.004(7) 0.008(9)
C24 0.036(10) 0.042(7) 0.032(6) 0.006(6) 0.003(7) 0.010(7)
C25 0.068(13) 0.069(10) 0.031(7) -0.002(7) -0.001(8) -0.017(9)
C26 0.085(14) 0.065(9) 0.036(7) -0.011(7) -0.002(9) -0.008(10)
C27 0.063(13) 0.050(8) 0.041(7) -0.003(6) -0.001(8) 0.008(8)
C28 0.099(17) 0.069(11) 0.044(8) -0.024(8) -0.002(10) 0.011(12)
C29 0.077(16) 0.121(16) 0.016(7) -0.009(8) 0.004(8) 0.000(13)
Cl2 0.092(4) 0.062(3) 0.067(3) 0.009(2) 0.000(2) 0.007(2)
O5 0.115(12) 0.095(9) 0.078(8) -0.007(7) 0.000(8) 0.007(8)
O6 0.56(5) 0.17(2) 0.22(3) 0.09(2) 0.03(3) 0.10(3)
O7 0.36(7) 0.14(4) 0.28(6) 0.04(4) 0.21(5) 0.07(4)
O7' 0.51(8) 0.10(2) 0.10(2) 0.005(19) 0.05(4) 0.12(4)

loop_
_atom_type_symbol
_atom_type_description
_atom_type_scat_dispersion_real
_atom_type_scat_dispersion_imag
_atom_type_scat_source
C C 0.0181 0.0091 'International Tables Vol C Tables 4.2.6.8 and 6.1.1.4'
H H 0.0000 0.0000 'International Tables Vol C Tables 4.2.6.8 and 6.1.1.4'
N N 0.0311 0.0180 'International Tables Vol C Tables 4.2.6.8 and 6.1.1.4'
O O 0.0492 0.0322 'International Tables Vol C Tables 4.2.6.8 and 6.1.1.4'
Cl Cl 0.3639 0.7018 'International Tables Vol C Tables 4.2.6.8 and 6.1.1.4'
Ru Ru 0.0552 3.2960 'International Tables Vol C Tables 4.2.6.8 and 6.1.1.4'

loop_
_geom_angle_atom_site_label_1
_geom_angle_atom_site_label_2
_geom_angle_atom_site_label_3
_geom_angle
N2 Ru1 N5 96.9(4)
N2 Ru1 N3 78.6(4)
N5 Ru1 N3 91.5(4)
N2 Ru1 N1 79.7(4)
N5 Ru1 N1 90.3(4)
N3 Ru1 N1 158.3(4)
N2 Ru1 N4 174.9(5)
N5 Ru1 N4 78.4(4)
N3 Ru1 N4 103.4(4)
N1 Ru1 N4 98.1(4)
N2 Ru1 Cl1 89.2(4)
N5 Ru1 Cl1 173.9(3)
N3 Ru1 Cl1 89.5(3)
N1 Ru1 Cl1 91.1(3)
N4 Ru1 Cl1 95.5(4)
C1 N1 C5 115.4(13)
C1 N1 Ru1 129.7(10)
C5 N1 Ru1 114.9(9)
C10 N2 C6 124.0(11)
C10 N2 Ru1 118.7(9)
C6 N2 Ru1 117.3(9)
C15 N3 C11 116.5(12)
C15 N3 Ru1 128.8(9)
C11 N3 Ru1 114.8(9)
C16 N4 C27 119.6(12)
C16 N4 Ru1 114.3(10)
C27 N4 Ru1 126.0(10)
C17 N5 C18 113.4(12)
C17 N5 Ru1 117.5(10)
C18 N5 Ru1 129.1(8)
C28 N6 C23 111.4(13)
C28 N6 H6 124.3
C23 N6 H6 124.3
C28 N7 C22 112.1(15)
C28 N7 H7A 124.0
C22 N7 H7A 124.0
C29 N8 C22 111.8(15)
C29 N8 H8 124.1
C22 N8 H8 124.1
C29 N9 C23 111.5(14)
C29 N9 H9A 124.3
C23 N9 H9A 124.3
N1 C1 C2 123.2(16)
N1 C1 H1 118.4
C2 C1 H1 118.4
C3 C2 C1 119.7(17)
C3 C2 H2 120.1
C1 C2 H2 120.1
C2 C3 C4 119.5(16)
C2 C3 H3 120.3
C4 C3 H3 120.3
C3 C4 C5 119.2(15)
C3 C4 H4 120.4
C5 C4 H4 120.4
N1 C5 C4 123.0(15)
N1 C5 C6 113.5(12)
C4 C5 C6 123.5(14)
N2 C6 C7 118.3(14)
N2 C6 C5 114.6(11)
C7 C6 C5 127.1(14)
C6 C7 C8 119.0(14)
C6 C7 H7 120.5
C8 C7 H7 120.5
C9 C8 C7 120.3(12)
C9 C8 H8A 119.8
C7 C8 H8A 119.8
C8 C9 C10 120.5(13)
C8 C9 H9 119.8
C10 C9 H9 119.8
N2 C10 C9 117.9(13)
N2 C10 C11 114.2(12)
C9 C10 C11 127.9(13)
C12 C11 N3 121.3(13)
C12 C11 C10 124.9(13)
N3 C11 C10 113.7(12)
C13 C12 C11 120.6(14)
C13 C12 H12 119.7
C11 C12 H12 119.7
C12 C13 C14 119.5(14)
C12 C13 H13 120.3
C14 C13 H13 120.3
C15 C14 C13 119.3(16)
C15 C14 H14 120.4
C13 C14 H14 120.4
C14 C15 N3 122.8(15)
C14 C15 H15 118.6
N3 C15 H15 118.6
N4 C16 C24 122.1(15)
N4 C16 C17 116.2(12)
C24 C16 C17 121.7(14)
C21 C17 N5 124.3(14)
C21 C17 C16 122.6(12)
N5 C17 C16 113.1(13)
C19 C18 N5 124.5(12)
C19 C18 H18 117.7
N5 C18 H18 117.7
C20 C19 C18 118.8(14)
C20 C19 H19 120.6
C18 C19 H19 120.6
C19 C20 C21 119.5(15)
C19 C20 H20 120.2
C21 C20 H20 120.2
C17 C21 C20 119.2(13)
C17 C21 C22 119.8(14)
C20 C21 C22 120.7(15)
N7 C22 N8 112.5(12)
N7 C22 C21 109.2(11)
N8 C22 C21 112.6(12)
N7 C22 C23 102.8(12)
N8 C22 C23 101.7(11)
C21 C22 C23 117.6(13)
N9 C23 N6 112.2(11)
N9 C23 C24 112.1(12)
N6 C23 C24 109.9(12)
N9 C23 C22 104.0(12)
N6 C23 C22 102.5(13)
C24 C23 C22 115.7(10)
C25 C24 C16 118.1(14)
C25 C24 C23 120.9(11)
C16 C24 C23 121.0(13)
C24 C25 C26 120.6(13)
C24 C25 H25 119.7
C26 C25 H25 119.7
C25 C26 C27 118.1(15)
C25 C26 H26 121.0
C27 C26 H26 121.0
N4 C27 C26 121.4(15)
N4 C27 H27 119.3
C26 C27 H27 119.3
O1 C28 N7 125(2)
O1 C28 N6 124.4(16)
N7 C28 N6 110.1(16)
O2 C29 N9 127.4(16)
O2 C29 N8 122.8(18)
N9 C29 N8 109.8(16)

loop_
_geom_bond_atom_site_label_1
_geom_bond_atom_site_label_2
_geom_bond_distance
Ru1 N2 1.970(10)
Ru1 N5 2.007(10)
Ru1 N3 2.044(10)
Ru1 N1 2.055(10)
Ru1 N4 2.092(9)
Ru1 Cl1 2.429(5)
O1 C28 1.247(19)
O2 C29 1.241(19)
N1 C1 1.351(16)
N1 C5 1.371(17)
N2 C10 1.343(16)
N2 C6 1.368(16)
N3 C15 1.375(16)
N3 C11 1.382(16)
N4 C16 1.339(17)
N4 C27 1.352(17)
N5 C17 1.375(15)
N5 C18 1.381(16)
N6 C28 1.35(2)
N6 C23 1.463(16)
N6 H6 0.8700
N7 C28 1.337(18)
N7 C22 1.452(18)
N7 H7A 0.8700
N8 C29 1.371(19)
N8 C22 1.453(17)
N8 H8 0.8700
N9 C29 1.33(2)
N9 C23 1.446(16)
N9 H9A 0.8700
C1 C2 1.38(2)
C1 H1 0.9400
C2 C3 1.35(2)
C2 H2 0.9400
C3 C4 1.36(2)
C3 H3 0.9400
C4 C5 1.380(18)
C4 H4 0.9400
C5 C6 1.46(2)
C6 C7 1.383(17)
C7 C8 1.40(2)
C7 H7 0.9400
C8 C9 1.368(18)
C8 H8A 0.9400
C9 C10 1.385(18)
C9 H9 0.9400
C10 C11 1.437(19)
C11 C12 1.373(19)
C12 C13 1.36(2)
C12 H12 0.9400
C13 C14 1.37(2)
C13 H13 0.9400
C14 C15 1.367(19)
C14 H14 0.9400
C15 H15 0.9400
C16 C24 1.391(16)
C16 C17 1.463(19)
C17 C21 1.349(19)
C18 C19 1.369(18)
C18 H18 0.9400
C19 C20 1.347(18)
C19 H19 0.9400
C20 C21 1.38(2)
C20 H20 0.9400
C21 C22 1.521(16)
C22 C23 1.551(19)
C23 C24 1.508(19)
C24 C25 1.379(18)
C25 C26 1.389(19)
C25 H25 0.9400
C26 C27 1.392(17)
C26 H26 0.9400
C27 H27 0.9400
